data_4118912
loop_
_publ_author_name
'Cheng Wang'
'Scott M. Dyar'
'Dennis Cao'
'Albert C. Fahrenbach'
'Noah Horwitz'
'Michael T. Colvin'
'Raanan Carmieli'
'Charlotte L. Stern'
'Sanjeev K. Dey'
'Michael R. Wasielewski'
'J. Fraser Stoddart'

_publ_section_title
;
 Tetrathiafulvalene Hetero Radical Cation Dimerization in a Redox-Active
 [2]Catenane
;
_journal_name_full 'Journal of the American Chemical Society'
_journal_page_first 19136
_journal_page_last 19145
_journal_paper_doi 10.1021/ja307577t
_journal_volume 134
_journal_year 2012
_chemical_formula_sum 'C74 H80 F24 N8 O8 P4 S10'
_chemical_formula_weight 2109.94
_chemical_name_systematic
; 
 ? 
;
_space_group_IT_number 15
_symmetry_cell_setting monoclinic
_symmetry_space_group_name_Hall '-C 2yc'
_symmetry_space_group_name_H-M 'C 1 2/c 1'
_atom_sites_solution_hydrogens geom
_atom_sites_solution_primary direct
_atom_sites_solution_secondary difmap
_audit_creation_method SHELXL-97
_cell_angle_alpha 90.00
_cell_angle_beta 96.671(5)
_cell_angle_gamma 90.00
_cell_formula_units_Z 4
_cell_length_a 22.1794(18)
_cell_length_b 13.6101(10)
_cell_length_c 29.949(2)
_cell_measurement_reflns_used 6940
_cell_measurement_temperature 100(2)
_cell_measurement_theta_max 64.28
_cell_measurement_theta_min 2.97
_cell_volume 8979.3(12)
_computing_cell_refinement 'Bruker SAINT'
_computing_data_collection 'Bruker APEX2'
_computing_data_reduction 'Bruker SAINT'
_computing_molecular_graphics 'Bruker SHELXTL'
_computing_publication_material 'Bruker SHELXTL'
_computing_structure_refinement 'SHELXL-97 (Sheldrick, 2008)'
_computing_structure_solution 'SHELXS-97 (Sheldrick, 2008)'
_diffrn_ambient_temperature 100(2)
_diffrn_measured_fraction_theta_full 0.945
_diffrn_measured_fraction_theta_max 0.946
_diffrn_measurement_device_type 'Bruker APEX-II CCD'
_diffrn_measurement_method '\f and \w scans'
_diffrn_radiation_monochromator graphite
_diffrn_radiation_source 'fine-focus sealed tube'
_diffrn_radiation_type CuK\a
_diffrn_radiation_wavelength 1.54178
_diffrn_reflns_av_R_equivalents 0.0519
_diffrn_reflns_av_sigmaI/netI 0.0440
_diffrn_reflns_limit_h_max 25
_diffrn_reflns_limit_h_min -17
_diffrn_reflns_limit_k_max 15
_diffrn_reflns_limit_k_min -15
_diffrn_reflns_limit_l_max 34
_diffrn_reflns_limit_l_min -34
_diffrn_reflns_number 32165
_diffrn_reflns_theta_full 67.27
_diffrn_reflns_theta_max 67.27
_diffrn_reflns_theta_min 2.97
_exptl_absorpt_coefficient_mu 3.906
_exptl_absorpt_correction_T_max 0.6078
_exptl_absorpt_correction_T_min 0.2763
_exptl_absorpt_correction_type numerical
_exptl_absorpt_process_details face-indexed
_exptl_crystal_colour green
_exptl_crystal_density_diffrn 1.561
_exptl_crystal_description block
_exptl_crystal_F_000 4320
_exptl_crystal_size_max 0.45
_exptl_crystal_size_mid 0.42
_exptl_crystal_size_min 0.17
_refine_diff_density_max 1.507
_refine_diff_density_min -0.623
_refine_diff_density_rms 0.115
_refine_ls_extinction_method none
_refine_ls_goodness_of_fit_ref 1.065
_refine_ls_hydrogen_treatment constr
_refine_ls_matrix_type full
_refine_ls_number_parameters 682
_refine_ls_number_reflns 7626
_refine_ls_number_restraints 0
_refine_ls_restrained_S_all 1.065
_refine_ls_R_factor_all 0.0996
_refine_ls_R_factor_gt 0.0857
_refine_ls_shift/su_max 0.003
_refine_ls_shift/su_mean 0.000
_refine_ls_structure_factor_coef Fsqd
_refine_ls_weighting_details 'calc w=1/[\s^2^(Fo^2^)+(0.1173P)^2^+79.9861P] where P=(Fo^2^+2Fc^2^)/3'
_refine_ls_weighting_scheme calc
_refine_ls_wR_factor_gt 0.2291
_refine_ls_wR_factor_ref 0.2401
_reflns_number_gt 6416
_reflns_number_total 7626
_reflns_threshold_expression >2sigma(I)
_cod_data_source_file ja307577t_si_001.cif
_cod_data_source_block n0305
_cod_original_cell_volume 8979.4(12)
_cod_database_code 4118912

loop_
_symmetry_equiv_pos_as_xyz
'x, y, z'
'-x, y, -z+1/2'
'x+1/2, y+1/2, z'
'-x+1/2, y+1/2, -z+1/2'
'-x, -y, -z'
'x, -y, z-1/2'
'-x+1/2, -y+1/2, -z'
'x+1/2, -y+1/2, z-1/2'

loop_
_atom_site_label
_atom_site_type_symbol
_atom_site_fract_x
_atom_site_fract_y
_atom_site_fract_z
_atom_site_U_iso_or_equiv
_atom_site_adp_type
_atom_site_occupancy
_atom_site_symmetry_multiplicity
_atom_site_calc_flag
_atom_site_refinement_flags
_atom_site_disorder_assembly
_atom_site_disorder_group
S1 S 0.59936(7) 0.76659(11) 0.26294(5) 0.0374(4) Uani 1 1 d . . .
S2 S 0.51603(6) 0.76952(9) 0.17855(4) 0.0309(3) Uani 1 1 d . . .
S3 S 0.61879(8) 0.83327(11) 0.12417(5) 0.0441(4) Uani 1 1 d . . .
S4 S 0.42240(8) 0.27221(10) 0.28896(5) 0.0402(4) Uani 1 1 d . . .
S5 S 0.43157(7) 0.26681(10) 0.19132(5) 0.0386(4) Uani 1 1 d . . .
P1 P 0.35602(7) 0.01010(11) 0.00531(5) 0.0351(4) Uani 1 1 d . . .
P2 P 0.25036(6) 0.03728(11) 0.25285(5) 0.0353(4) Uani 1 1 d . . .
F1 F 0.3015(7) -0.0592(14) 0.0150(4) 0.100(6) Uani 0.67(2) 1 d P A 3
F2 F 0.3375(5) 0.0098(10) -0.0479(3) 0.075(4) Uani 0.67(2) 1 d P A 3
F3 F 0.3942(8) -0.0858(7) -0.0059(3) 0.103(5) Uani 0.67(2) 1 d P A 3
F4 F 0.4138(8) 0.0702(12) -0.0036(7) 0.076(6) Uani 0.67(2) 1 d P A 3
F5 F 0.3772(8) 0.013(2) 0.0567(6) 0.126(9) Uani 0.67(2) 1 d P A 3
F6 F 0.3191(11) 0.1019(14) 0.0124(5) 0.172(10) Uani 0.67(2) 1 d P A 3
F1A F 0.2890(10) -0.002(2) 0.0121(7) 0.066(6) Uani 0.33(2) 1 d P A 4
F2A F 0.3251(15) 0.049(4) -0.0377(13) 0.16(2) Uani 0.33(2) 1 d P A 4
F3A F 0.3611(9) -0.0866(15) -0.0060(12) 0.138(14) Uani 0.33(2) 1 d P A 4
F4A F 0.4234(16) 0.032(3) -0.0015(12) 0.085(13) Uani 0.33(2) 1 d P A 4
F5A F 0.3824(14) -0.015(3) 0.0553(11) 0.078(10) Uani 0.33(2) 1 d P A 4
F6A F 0.3523(12) 0.109(2) 0.023(2) 0.22(3) Uani 0.33(2) 1 d P A 4
F7 F 0.2582(4) -0.0750(8) 0.2416(3) 0.049(2) Uani 0.71(3) 1 d P B 1
F8 F 0.2066(6) 0.0524(7) 0.2079(4) 0.054(3) Uani 0.71(3) 1 d P B 1
F9 F 0.19354(15) 0.0153(3) 0.28015(12) 0.0479(9) Uani 1 1 d . B .
F10 F 0.2435(4) 0.1498(6) 0.2637(3) 0.051(3) Uani 0.71(3) 1 d P B 1
F11 F 0.2942(6) 0.0235(8) 0.2991(4) 0.049(2) Uani 0.71(3) 1 d P B 1
F12 F 0.30760(15) 0.0597(3) 0.22586(12) 0.0495(9) Uani 1 1 d . B .
F7A F 0.2701(19) -0.070(3) 0.264(3) 0.17(2) Uani 0.29(3) 1 d P B 2
F8A F 0.2058(12) 0.004(6) 0.2100(10) 0.122(18) Uani 0.29(3) 1 d P B 2
F10A F 0.2284(17) 0.149(3) 0.246(3) 0.23(3) Uani 0.29(3) 1 d P B 2
F11A F 0.2953(16) 0.068(5) 0.2933(12) 0.103(15) Uani 0.29(3) 1 d P B 2
O10 O 0.4972(2) 0.7143(3) 0.08547(15) 0.0491(11) Uani 1 1 d . . .
O11 O 0.3935(2) 0.6031(3) 0.04456(18) 0.0585(13) Uani 1 1 d . . .
O12 O 0.3306(2) 0.4272(3) 0.05427(14) 0.0457(10) Uani 1 1 d . . .
O13 O 0.3288(2) 0.3067(4) 0.13212(16) 0.0572(13) Uani 1 1 d . . .
N1 N 0.5175(2) 0.5113(3) 0.13545(13) 0.0270(9) Uani 1 1 d . . .
N2 N 0.51948(19) 0.0358(3) 0.13559(13) 0.0232(9) Uani 1 1 d . . .
N3 N 0.2779(9) 0.2607(13) 0.3617(7) 0.135(6) Uani 0.681(12) 1 d P C 5
N3A N 0.2666(18) 0.267(3) 0.4213(14) 0.135(6) Uani 0.319(12) 1 d P C 4
N4 N 0.1815(3) 1.0257(5) 0.09970(19) 0.0531(14) Uani 1 1 d . . .
C1 C 0.6303(3) 0.7841(4) 0.2123(2) 0.0467(16) Uani 1 1 d . . .
H1 H 0.6729 0.7915 0.2125 0.056 Uiso 1 1 calc R . .
C2 C 0.5943(3) 0.7870(4) 0.1736(2) 0.0366(13) Uani 1 1 d . . .
C3 C 0.5265(3) 0.7712(3) 0.23767(17) 0.0377(14) Uani 1 1 d . . .
C4 C 0.6015(4) 0.7419(5) 0.0796(3) 0.063(2) Uani 1 1 d . . .
H4A H 0.6300 0.7510 0.0569 0.076 Uiso 1 1 calc R . .
H4B H 0.6086 0.6756 0.0928 0.076 Uiso 1 1 calc R . .
C5 C 0.5368(5) 0.7465(5) 0.0561(2) 0.068(2) Uani 1 1 d . . .
H5A H 0.5267 0.8149 0.0467 0.082 Uiso 1 1 calc R . .
H5B H 0.5330 0.7045 0.0290 0.082 Uiso 1 1 calc R . .
C6 C 0.4333(4) 0.7467(6) 0.0782(3) 0.065(2) Uani 1 1 d . . .
H6A H 0.4133 0.7286 0.1049 0.078 Uiso 1 1 calc R . .
H6B H 0.4324 0.8192 0.0757 0.078 Uiso 1 1 calc R . .
C7 C 0.3983(4) 0.7054(6) 0.0384(3) 0.068(2) Uani 1 1 d . . .
H7A H 0.3574 0.7354 0.0341 0.082 Uiso 1 1 calc R . .
H7B H 0.4188 0.7193 0.0115 0.082 Uiso 1 1 calc R . .
C8 C 0.3487(3) 0.5667(6) 0.0114(2) 0.0543(18) Uani 1 1 d . . .
H8A H 0.3575 0.5889 -0.0186 0.065 Uiso 1 1 calc R . .
H8B H 0.3085 0.5927 0.0167 0.065 Uiso 1 1 calc R . .
C9 C 0.3477(3) 0.4589(6) 0.0128(2) 0.0541(17) Uani 1 1 d . . .
H9A H 0.3185 0.4336 -0.0121 0.065 Uiso 1 1 calc R . .
H9B H 0.3884 0.4328 0.0089 0.065 Uiso 1 1 calc R . .
C10 C 0.3077(3) 0.3286(5) 0.0530(2) 0.0522(17) Uani 1 1 d . . .
H10A H 0.3410 0.2821 0.0491 0.063 Uiso 1 1 calc R . .
H10B H 0.2761 0.3211 0.0270 0.063 Uiso 1 1 calc R . .
C11 C 0.2814(3) 0.3055(6) 0.0953(3) 0.062(2) Uani 1 1 d . . .
H11 H 0.2398 0.2920 0.0975 0.074 Uiso 1 1 calc R . .
C12 C 0.3063(3) 0.2838(5) 0.1737(2) 0.0507(16) Uani 1 1 d . . .
H12 H 0.2651 0.2719 0.1777 0.061 Uiso 1 1 calc R . .
C13 C 0.3584(3) 0.2821(4) 0.2092(2) 0.0433(15) Uani 1 1 d . . .
C14 C 0.4689(3) 0.2677(4) 0.24534(18) 0.0343(12) Uani 1 1 d . . .
C15 C 0.3574(4) 0.2848(4) 0.2535(2) 0.0494(17) Uani 1 1 d . . .
H15 H 0.3199 0.2940 0.2655 0.059 Uiso 1 1 calc R . .
C16 C 0.5666(2) 0.5185(3) 0.16563(17) 0.0264(11) Uani 1 1 d . . .
H16 H 0.6058 0.5173 0.1558 0.032 Uiso 1 1 calc R . .
C17 C 0.5611(2) 0.5276(3) 0.21087(17) 0.0257(10) Uani 1 1 d . . .
H17 H 0.5963 0.5340 0.2320 0.031 Uiso 1 1 calc R . .
C18 C 0.5036(2) 0.5275(3) 0.22545(16) 0.0225(10) Uani 1 1 d . . .
C19 C 0.4537(2) 0.5232(4) 0.19271(17) 0.0277(11) Uani 1 1 d . . .
H19 H 0.4139 0.5259 0.2014 0.033 Uiso 1 1 calc R . .
C20 C 0.4613(3) 0.5150(4) 0.14819(18) 0.0303(11) Uani 1 1 d . . .
H20 H 0.4269 0.5119 0.1262 0.036 Uiso 1 1 calc R . .
C21 C 0.5251(3) 0.4859(4) 0.08745(17) 0.0310(12) Uani 1 1 d . . .
H21A H 0.5634 0.5144 0.0792 0.037 Uiso 1 1 calc R . .
H21B H 0.4909 0.5130 0.0669 0.037 Uiso 1 1 calc R . .
C22 C 0.5266(3) 0.3750(4) 0.08336(16) 0.0292(12) Uani 1 1 d . . .
C23 C 0.5809(3) 0.3242(4) 0.08814(18) 0.0357(13) Uani 1 1 d . . .
H23 H 0.6183 0.3591 0.0916 0.043 Uiso 1 1 calc R . .
C24 C 0.5809(3) 0.2219(4) 0.08793(19) 0.0355(13) Uani 1 1 d . . .
H24 H 0.6184 0.1875 0.0913 0.043 Uiso 1 1 calc R . .
C25 C 0.5272(2) 0.1697(4) 0.08295(15) 0.0263(11) Uani 1 1 d . . .
C26 C 0.4726(3) 0.2211(4) 0.07734(18) 0.0349(13) Uani 1 1 d . . .
H26 H 0.4354 0.1859 0.0730 0.042 Uiso 1 1 calc R . .
C27 C 0.4718(3) 0.3225(4) 0.07796(18) 0.0348(13) Uani 1 1 d . . .
H27 H 0.4342 0.3566 0.0747 0.042 Uiso 1 1 calc R . .
C28 C 0.5273(2) 0.0591(4) 0.08744(16) 0.0266(11) Uani 1 1 d . . .
H28A H 0.4936 0.0303 0.0670 0.032 Uiso 1 1 calc R . .
H28B H 0.5660 0.0317 0.0796 0.032 Uiso 1 1 calc R . .
C29 C 0.4635(2) 0.0237(4) 0.14788(17) 0.0267(11) Uani 1 1 d . . .
H29 H 0.4296 0.0207 0.1254 0.032 Uiso 1 1 calc R . .
C30 C 0.4545(2) 0.0157(3) 0.19213(16) 0.0245(10) Uani 1 1 d . . .
H30 H 0.4146 0.0073 0.2002 0.029 Uiso 1 1 calc R . .
C31 C 0.5044(2) 0.0197(3) 0.22577(15) 0.0206(10) Uani 1 1 d . . .
C32 C 0.5621(2) 0.0289(3) 0.21187(16) 0.0227(10) Uani 1 1 d . . .
H32 H 0.5970 0.0292 0.2335 0.027 Uiso 1 1 calc R . .
C33 C 0.5682(2) 0.0376(3) 0.16681(16) 0.0241(10) Uani 1 1 d . . .
H33 H 0.6075 0.0450 0.1576 0.029 Uiso 1 1 calc R . .
C34 C 0.2535(7) 0.1894(12) 0.3714(6) 0.084(4) Uani 0.681(12) 1 d P C 5
C34A C 0.2493(15) 0.195(3) 0.4039(13) 0.084(4) Uani 0.319(12) 1 d P C 4
C35 C 0.227(3) 0.096(4) 0.3877(9) 0.076(6) Uani 0.681(12) 1 d P C 5
H35A H 0.1855 0.1080 0.3937 0.114 Uiso 0.681(12) 1 calc PR C 5
H35B H 0.2517 0.0749 0.4155 0.114 Uiso 0.681(12) 1 calc PR C 5
H35C H 0.2280 0.0451 0.3648 0.114 Uiso 0.681(12) 1 calc PR C 5
C35A C 0.226(7) 0.099(10) 0.377(3) 0.076(6) Uani 0.319(12) 1 d P C 4
H35D H 0.1875 0.0783 0.3864 0.114 Uiso 0.319(12) 1 calc PR C 4
H35E H 0.2563 0.0467 0.3831 0.114 Uiso 0.319(12) 1 calc PR C 4
H35F H 0.2209 0.1135 0.3446 0.114 Uiso 0.319(12) 1 calc PR C 4
C36 C 0.2283(4) 1.0006(6) 0.1120(2) 0.0544(18) Uani 1 1 d . . .
C37 C 0.2895(4) 0.9684(9) 0.1286(3) 0.090(3) Uani 1 1 d . . .
H37A H 0.3057 0.9281 0.1056 0.135 Uiso 1 1 calc R . .
H37B H 0.2883 0.9295 0.1560 0.135 Uiso 1 1 calc R . .
H37C H 0.3155 1.0259 0.1352 0.135 Uiso 1 1 calc R . .

loop_
_atom_site_aniso_label
_atom_site_aniso_U_11
_atom_site_aniso_U_22
_atom_site_aniso_U_33
_atom_site_aniso_U_23
_atom_site_aniso_U_13
_atom_site_aniso_U_12
S1 0.0332(8) 0.0378(8) 0.0411(8) 0.0004(6) 0.0033(6) 0.0015(6)
S2 0.0391(8) 0.0232(6) 0.0307(7) 0.0003(5) 0.0059(5) 0.0012(5)
S3 0.0543(10) 0.0279(7) 0.0542(9) 0.0003(6) 0.0235(7) -0.0030(6)
S4 0.0551(10) 0.0247(7) 0.0440(8) -0.0016(5) 0.0194(7) -0.0005(6)
S5 0.0523(9) 0.0258(7) 0.0367(7) -0.0023(5) 0.0011(6) 0.0044(6)
P1 0.0355(8) 0.0340(8) 0.0345(8) -0.0020(6) -0.0012(6) 0.0000(6)
P2 0.0237(8) 0.0379(8) 0.0437(8) 0.0116(6) 0.0018(6) 0.0002(6)
F1 0.092(10) 0.142(12) 0.065(5) 0.000(8) 0.001(5) -0.087(10)
F2 0.049(6) 0.143(10) 0.031(4) -0.020(5) -0.007(3) -0.008(5)
F3 0.169(13) 0.065(6) 0.091(6) 0.025(5) 0.080(7) 0.069(7)
F4 0.082(13) 0.090(9) 0.052(5) 0.008(6) -0.003(7) -0.060(9)
F5 0.076(12) 0.27(2) 0.030(6) 0.010(9) -0.008(6) -0.104(13)
F6 0.201(19) 0.159(16) 0.153(12) -0.020(9) 0.003(11) 0.164(16)
F1A 0.046(9) 0.106(18) 0.048(8) 0.007(11) 0.015(6) -0.021(12)
F2A 0.070(16) 0.25(4) 0.16(3) 0.18(3) -0.036(19) -0.02(2)
F3A 0.039(12) 0.058(11) 0.31(4) -0.084(17) 0.001(14) 0.014(9)
F4A 0.033(9) 0.18(4) 0.042(11) -0.020(19) 0.004(7) 0.008(19)
F5A 0.039(13) 0.16(2) 0.032(12) 0.037(11) 0.005(8) 0.036(15)
F6A 0.068(16) 0.064(14) 0.52(7) -0.15(3) -0.06(3) 0.034(11)
F7 0.044(4) 0.036(4) 0.069(5) 0.002(3) 0.020(3) -0.006(3)
F8 0.032(4) 0.078(5) 0.049(4) 0.025(4) -0.004(3) 0.003(3)
F9 0.0288(19) 0.066(2) 0.050(2) 0.0127(17) 0.0092(14) -0.0021(17)
F10 0.035(4) 0.028(4) 0.091(6) 0.006(3) 0.018(3) 0.003(3)
F11 0.027(4) 0.074(6) 0.046(4) 0.019(4) -0.004(3) -0.003(3)
F12 0.0286(19) 0.066(2) 0.054(2) 0.0193(18) 0.0073(15) -0.0014(17)
F7A 0.10(2) 0.057(19) 0.34(7) 0.06(3) 0.01(4) 0.008(15)
F8A 0.017(10) 0.31(6) 0.047(14) -0.05(2) 0.011(8) -0.02(2)
F10A 0.055(17) 0.12(3) 0.52(8) 0.18(4) -0.02(3) 0.028(17)
F11A 0.049(13) 0.21(5) 0.055(16) -0.03(2) 0.017(11) -0.03(2)
O10 0.066(3) 0.032(2) 0.046(2) 0.0020(18) -0.004(2) 0.001(2)
O11 0.062(3) 0.033(2) 0.078(3) 0.014(2) -0.002(3) -0.002(2)
O12 0.049(3) 0.043(2) 0.045(2) 0.0037(18) 0.0048(19) -0.003(2)
O13 0.044(3) 0.066(3) 0.060(3) 0.020(2) -0.002(2) 0.002(2)
N1 0.041(3) 0.0162(19) 0.025(2) 0.0020(16) 0.0112(18) 0.0018(18)
N2 0.030(2) 0.0155(19) 0.025(2) -0.0004(15) 0.0057(16) 0.0028(16)
N3 0.139(14) 0.098(10) 0.159(14) -0.001(10) -0.014(11) -0.045(9)
N3A 0.139(14) 0.098(10) 0.159(14) -0.001(10) -0.014(11) -0.045(9)
N4 0.049(4) 0.060(4) 0.051(3) 0.005(3) 0.012(3) -0.003(3)
C1 0.031(3) 0.033(3) 0.078(5) -0.005(3) 0.017(3) 0.002(3)
C2 0.045(4) 0.021(3) 0.044(3) 0.001(2) 0.006(3) 0.003(2)
C3 0.078(5) 0.011(2) 0.023(3) -0.0008(18) 0.002(2) 0.007(2)
C4 0.109(7) 0.027(3) 0.065(5) -0.002(3) 0.057(5) -0.004(4)
C5 0.123(8) 0.039(4) 0.040(4) -0.002(3) -0.005(4) -0.010(4)
C6 0.093(6) 0.044(4) 0.057(4) 0.003(3) -0.002(4) 0.025(4)
C7 0.091(6) 0.042(4) 0.067(5) 0.006(3) -0.005(4) 0.001(4)
C8 0.048(4) 0.063(5) 0.051(4) 0.021(3) 0.003(3) -0.001(3)
C9 0.054(4) 0.065(5) 0.043(4) -0.001(3) 0.004(3) -0.001(4)
C10 0.048(4) 0.039(4) 0.065(4) -0.004(3) -0.012(3) -0.002(3)
C11 0.044(4) 0.073(5) 0.065(4) 0.022(4) -0.009(3) -0.015(4)
C12 0.047(4) 0.047(4) 0.059(4) 0.009(3) 0.010(3) -0.008(3)
C13 0.047(4) 0.019(3) 0.062(4) 0.004(2) -0.002(3) 0.000(2)
C14 0.051(3) 0.022(3) 0.031(3) 0.000(2) 0.009(2) 0.002(2)
C15 0.073(5) 0.026(3) 0.053(4) -0.002(3) 0.024(3) 0.001(3)
C16 0.027(3) 0.018(2) 0.036(3) 0.0020(19) 0.012(2) 0.002(2)
C17 0.029(3) 0.018(2) 0.031(3) 0.0020(19) 0.008(2) -0.001(2)
C18 0.025(3) 0.012(2) 0.031(3) -0.0001(18) 0.0077(19) 0.0002(18)
C19 0.028(3) 0.023(3) 0.033(3) -0.001(2) 0.008(2) 0.002(2)
C20 0.032(3) 0.026(3) 0.032(3) 0.002(2) 0.004(2) 0.001(2)
C21 0.049(3) 0.022(3) 0.024(2) 0.0029(19) 0.012(2) 0.003(2)
C22 0.048(3) 0.017(2) 0.024(2) 0.0044(19) 0.011(2) 0.004(2)
C23 0.046(4) 0.028(3) 0.037(3) 0.002(2) 0.020(2) -0.003(2)
C24 0.040(3) 0.026(3) 0.043(3) 0.005(2) 0.020(2) 0.005(2)
C25 0.040(3) 0.021(2) 0.019(2) 0.0010(18) 0.010(2) 0.003(2)
C26 0.040(3) 0.026(3) 0.036(3) -0.001(2) -0.004(2) 0.000(2)
C27 0.041(3) 0.024(3) 0.037(3) -0.001(2) -0.005(2) 0.006(2)
C28 0.038(3) 0.020(2) 0.023(2) -0.0010(18) 0.009(2) 0.003(2)
C29 0.028(3) 0.023(2) 0.028(2) -0.0012(19) 0.000(2) -0.001(2)
C30 0.025(3) 0.020(2) 0.030(2) 0.0014(19) 0.0044(19) -0.0001(19)
C31 0.025(3) 0.011(2) 0.026(2) -0.0003(17) 0.0032(18) 0.0003(18)
C32 0.025(3) 0.016(2) 0.027(2) -0.0024(18) 0.0025(18) 0.0029(19)
C33 0.026(3) 0.016(2) 0.031(3) -0.0006(18) 0.0072(19) 0.0011(19)
C34 0.071(8) 0.080(8) 0.095(10) -0.009(9) -0.020(9) -0.002(7)
C34A 0.071(8) 0.080(8) 0.095(10) -0.009(9) -0.020(9) -0.002(7)
C35 0.095(8) 0.089(8) 0.046(17) -0.001(16) 0.016(16) -0.014(7)
C35A 0.095(8) 0.089(8) 0.046(17) -0.001(16) 0.016(16) -0.014(7)
C36 0.053(5) 0.077(5) 0.037(3) 0.000(3) 0.020(3) -0.013(4)
C37 0.053(5) 0.166(11) 0.054(5) 0.005(5) 0.021(4) 0.010(6)

loop_
_atom_type_symbol
_atom_type_description
_atom_type_scat_dispersion_real
_atom_type_scat_dispersion_imag
_atom_type_scat_source
C C 0.0181 0.0091 'International Tables Vol C Tables 4.2.6.8 and 6.1.1.4'
H H 0.0000 0.0000 'International Tables Vol C Tables 4.2.6.8 and 6.1.1.4'
N N 0.0311 0.0180 'International Tables Vol C Tables 4.2.6.8 and 6.1.1.4'
O O 0.0492 0.0322 'International Tables Vol C Tables 4.2.6.8 and 6.1.1.4'
F F 0.0727 0.0534 'International Tables Vol C Tables 4.2.6.8 and 6.1.1.4'
P P 0.2955 0.4335 'International Tables Vol C Tables 4.2.6.8 and 6.1.1.4'
S S 0.3331 0.5567 'International Tables Vol C Tables 4.2.6.8 and 6.1.1.4'

loop_
_geom_angle_atom_site_label_1
_geom_angle_atom_site_label_2
_geom_angle_atom_site_label_3
_geom_angle
_geom_angle_site_symmetry_1
_geom_angle_site_symmetry_3
C3 S1 C1 93.3(3) . .
C3 S2 C2 93.8(3) . .
C2 S3 C4 108.1(3) . .
C15 S4 C14 93.9(3) . .
C14 S5 C13 94.1(3) . .
F3A P1 F6A 173(3) . .
F3A P1 F2A 100(3) . .
F6A P1 F2A 87(3) . .
F3A P1 F6 152.4(12) . .
F6A P1 F6 30.1(9) . .
F2A P1 F6 68(2) . .
F3A P1 F1A 92.1(12) . .
F6A P1 F1A 87.5(15) . .
F2A P1 F1A 78.3(17) . .
F6 P1 F1A 61.6(11) . .
F3A P1 F5 104.4(18) . .
F6A P1 F5 69(2) . .
F2A P1 F5 155(2) . .
F6 P1 F5 86.8(11) . .
F1A P1 F5 93.3(10) . .
F3A P1 F4A 92.6(16) . .
F6A P1 F4A 88.0(18) . .
F2A P1 F4A 100(2) . .
F6 P1 F4A 113.5(16) . .
F1A P1 F4A 175.2(16) . .
F5 P1 F4A 86.5(15) . .
F3A P1 F4 111.6(12) . .
F6A P1 F4 70.2(17) . .
F2A P1 F4 88.2(13) . .
F6 P1 F4 93.4(12) . .
F1A P1 F4 154.6(11) . .
F5 P1 F4 89.7(10) . .
F4A P1 F4 20.6(16) . .
F3A P1 F5A 90(2) . .
F6A P1 F5A 83(2) . .
F2A P1 F5A 169(3) . .
F6 P1 F5A 100.9(14) . .
F1A P1 F5A 96.3(15) . .
F5 P1 F5A 15(2) . .
F4A P1 F5A 84.8(19) . .
F4 P1 F5A 93.0(16) . .
F3A P1 F1 63.9(12) . .
F6A P1 F1 114.0(17) . .
F2A P1 F1 95.0(13) . .
F6 P1 F1 91.6(10) . .
F1A P1 F1 30.6(8) . .
F5 P1 F1 89.1(8) . .
F4A P1 F1 154.1(14) . .
F4 P1 F1 174.8(9) . .
F5A P1 F1 84.6(15) . .
F3A P1 F2 76.7(16) . .
F6A P1 F2 110(2) . .
F2A P1 F2 26(2) . .
F6 P1 F2 93.5(7) . .
F1A P1 F2 89.5(9) . .
F5 P1 F2 176.9(8) . .
F4A P1 F2 90.6(15) . .
F4 P1 F2 87.2(9) . .
F5A P1 F2 165.5(14) . .
F1 P1 F2 93.9(7) . .
F3A P1 F3 26.9(8) . .
F6A P1 F3 151.6(11) . .
F2A P1 F3 108(2) . .
F6 P1 F3 176.1(7) . .
F1A P1 F3 118.7(10) . .
F5 P1 F3 97.1(10) . .
F4A P1 F3 66.1(14) . .
F4 P1 F3 85.8(7) . .
F5A P1 F3 83.0(13) . .
F1 P1 F3 89.2(8) . .
F2 P1 F3 82.6(6) . .
F11A P2 F7A 87(2) . .
F11A P2 F10 69(2) . .
F7A P2 F10 155(3) . .
F11A P2 F7 111(2) . .
F7A P2 F7 25(3) . .
F10 P2 F7 179.1(5) . .
F11A P2 F8 157(2) . .
F7A P2 F8 116(3) . .
F10 P2 F8 89.1(5) . .
F7 P2 F8 91.0(5) . .
F11A P2 F8A 177.8(18) . .
F7A P2 F8A 92(2) . .
F10 P2 F8A 112(3) . .
F7 P2 F8A 68(3) . .
F8 P2 F8A 24(3) . .
F11A P2 F10A 90(2) . .
F7A P2 F10A 175(3) . .
F10 P2 F10A 21(3) . .
F7 P2 F10A 159(3) . .
F8 P2 F10A 68(3) . .
F8A P2 F10A 91(2) . .
F11A P2 F9 97.2(14) . .
F7A P2 F9 86.5(19) . .
F10 P2 F9 88.6(3) . .
F7 P2 F9 92.3(4) . .
F8 P2 F9 91.0(5) . .
F8A P2 F9 84.7(11) . .
F10A P2 F9 89.8(18) . .
F11A P2 F11 23(2) . .
F7A P2 F11 65(3) . .
F10 P2 F11 89.9(5) . .
F7 P2 F11 90.0(5) . .
F8 P2 F11 178.8(7) . .
F8A P2 F11 157(3) . .
F10A P2 F11 111(3) . .
F9 P2 F11 88.3(5) . .
F11A P2 F12 82.4(14) . .
F7A P2 F12 93.6(19) . .
F10 P2 F12 91.1(3) . .
F7 P2 F12 87.9(4) . .
F8 P2 F12 89.4(5) . .
F8A P2 F12 95.8(11) . .
F10A P2 F12 90.1(18) . .
F9 P2 F12 179.5(2) . .
F11 P2 F12 91.3(5) . .
C5 O10 C6 118.8(6) . .
C7 O11 C8 108.2(5) . .
C9 O12 C10 113.2(5) . .
C12 O13 C11 111.6(6) . .
C16 N1 C20 121.0(4) . .
C16 N1 C21 119.3(4) . .
C20 N1 C21 119.3(4) . .
C33 N2 C29 120.3(4) . .
C33 N2 C28 119.4(4) . .
C29 N2 C28 120.0(4) . .
C2 C1 S1 120.2(5) . .
C2 C1 H1 119.9 . .
S1 C1 H1 119.9 . .
C1 C2 S3 122.3(5) . .
C1 C2 S2 114.6(5) . .
S3 C2 S2 121.4(3) . .
C3 C3 S1 123.6(5) 2_655 .
C3 C3 S2 119.3(6) 2_655 .
S1 C3 S2 117.1(4) . .
C5 C4 S3 114.5(5) . .
C5 C4 H4A 108.6 . .
S3 C4 H4A 108.6 . .
C5 C4 H4B 108.6 . .
S3 C4 H4B 108.6 . .
H4A C4 H4B 107.6 . .
O10 C5 C4 109.1(6) . .
O10 C5 H5A 109.9 . .
C4 C5 H5A 109.9 . .
O10 C5 H5B 109.9 . .
C4 C5 H5B 109.9 . .
H5A C5 H5B 108.3 . .
C7 C6 O10 114.7(7) . .
C7 C6 H6A 108.6 . .
O10 C6 H6A 108.6 . .
C7 C6 H6B 108.6 . .
O10 C6 H6B 108.6 . .
H6A C6 H6B 107.6 . .
O11 C7 C6 108.4(6) . .
O11 C7 H7A 110.0 . .
C6 C7 H7A 110.0 . .
O11 C7 H7B 110.0 . .
C6 C7 H7B 110.0 . .
H7A C7 H7B 108.4 . .
O11 C8 C9 110.1(6) . .
O11 C8 H8A 109.6 . .
C9 C8 H8A 109.6 . .
O11 C8 H8B 109.6 . .
C9 C8 H8B 109.6 . .
H8A C8 H8B 108.2 . .
O12 C9 C8 109.7(6) . .
O12 C9 H9A 109.7 . .
C8 C9 H9A 109.7 . .
O12 C9 H9B 109.7 . .
C8 C9 H9B 109.7 . .
H9A C9 H9B 108.2 . .
O12 C10 C11 110.3(6) . .
O12 C10 H10A 109.6 . .
C11 C10 H10A 109.6 . .
O12 C10 H10B 109.6 . .
C11 C10 H10B 109.6 . .
H10A C10 H10B 108.1 . .
O13 C11 C10 109.1(6) . .
O13 C11 H11 125.5 . .
C10 C11 H11 125.5 . .
O13 C12 C13 107.9(6) . .
O13 C12 H12 126.0 . .
C13 C12 H12 126.0 . .
C15 C13 C12 128.0(7) . .
C15 C13 S5 115.1(5) . .
C12 C13 S5 116.8(5) . .
C14 C14 S5 123.3(6) 2_655 .
C14 C14 S4 120.7(6) 2_655 .
S5 C14 S4 115.9(4) . .
C13 C15 S4 120.6(6) . .
C13 C15 H15 119.7 . .
S4 C15 H15 119.7 . .
N1 C16 C17 120.9(5) . .
N1 C16 H16 119.6 . .
C17 C16 H16 119.6 . .
C16 C17 C18 119.7(5) . .
C16 C17 H17 120.2 . .
C18 C17 H17 120.2 . .
C19 C18 C17 117.4(5) . .
C19 C18 C18 121.7(6) . 2_655
C17 C18 C18 120.9(5) . 2_655
C20 C19 C18 120.8(5) . .
C20 C19 H19 119.6 . .
C18 C19 H19 119.6 . .
N1 C20 C19 120.2(5) . .
N1 C20 H20 119.9 . .
C19 C20 H20 119.9 . .
N1 C21 C22 108.1(4) . .
N1 C21 H21A 110.1 . .
C22 C21 H21A 110.1 . .
N1 C21 H21B 110.1 . .
C22 C21 H21B 110.1 . .
H21A C21 H21B 108.4 . .
C23 C22 C27 119.4(5) . .
C23 C22 C21 121.1(5) . .
C27 C22 C21 119.4(5) . .
C22 C23 C24 120.0(6) . .
C22 C23 H23 120.0 . .
C24 C23 H23 120.0 . .
C25 C24 C23 121.0(5) . .
C25 C24 H24 119.5 . .
C23 C24 H24 119.5 . .
C24 C25 C26 118.9(5) . .
C24 C25 C28 120.7(5) . .
C26 C25 C28 120.3(5) . .
C27 C26 C25 120.9(5) . .
C27 C26 H26 119.5 . .
C25 C26 H26 119.5 . .
C26 C27 C22 119.9(5) . .
C26 C27 H27 120.1 . .
C22 C27 H27 120.1 . .
N2 C28 C25 107.2(4) . .
N2 C28 H28A 110.3 . .
C25 C28 H28A 110.3 . .
N2 C28 H28B 110.3 . .
C25 C28 H28B 110.3 . .
H28A C28 H28B 108.5 . .
N2 C29 C30 121.3(5) . .
N2 C29 H29 119.4 . .
C30 C29 H29 119.4 . .
C29 C30 C31 119.9(5) . .
C29 C30 H30 120.0 . .
C31 C30 H30 120.0 . .
C32 C31 C30 117.5(4) . .
C32 C31 C31 121.2(5) . 2_655
C30 C31 C31 121.2(5) . 2_655
C33 C32 C31 119.8(4) . .
C33 C32 H32 120.1 . .
C31 C32 H32 120.1 . .
N2 C33 C32 121.2(5) . .
N2 C33 H33 119.4 . .
C32 C33 H33 119.4 . .
N3 C34 C35 174(2) . .
N3A C34A C35A 176(6) . .
N4 C36 C37 179.3(9) . .
C36 C37 H37A 109.5 . .
C36 C37 H37B 109.5 . .
H37A C37 H37B 109.5 . .
C36 C37 H37C 109.5 . .
H37A C37 H37C 109.5 . .
H37B C37 H37C 109.5 . .

loop_
_geom_bond_atom_site_label_1
_geom_bond_atom_site_label_2
_geom_bond_distance
_geom_bond_site_symmetry_2
S1 C3 1.703(7) .
S1 C1 1.752(7) .
S2 C3 1.759(5) .
S2 C2 1.776(6) .
S3 C2 1.751(6) .
S3 C4 1.831(7) .
S4 C15 1.696(8) .
S4 C14 1.757(6) .
S5 C14 1.730(6) .
S5 C13 1.779(7) .
P1 F3A 1.37(2) .
P1 F6A 1.455(19) .
P1 F2A 1.48(2) .
P1 F6 1.523(10) .
P1 F1A 1.53(2) .
P1 F5 1.556(16) .
P1 F4A 1.56(3) .
P1 F4 1.569(15) .
P1 F5A 1.58(3) .
P1 F1 1.587(11) .
P1 F2 1.597(9) .
P1 F3 1.612(9) .
P2 F11A 1.53(4) .
P2 F7A 1.55(4) .
P2 F10 1.576(7) .
P2 F7 1.579(10) .
P2 F8 1.579(11) .
P2 F8A 1.59(3) .
P2 F10A 1.60(4) .
P2 F9 1.608(4) .
P2 F11 1.608(11) .
P2 F12 1.612(4) .
O10 C5 1.384(10) .
O10 C6 1.475(10) .
O11 C7 1.410(9) .
O11 C8 1.410(9) .
O12 C9 1.408(8) .
O12 C10 1.434(8) .
O13 C12 1.427(8) .
O13 C11 1.433(8) .
N1 C16 1.336(7) .
N1 C20 1.345(7) .
N1 C21 1.507(6) .
N2 C33 1.345(6) .
N2 C29 1.345(7) .
N2 C28 1.506(6) .
N3 C34 1.16(2) .
N3A C34A 1.15(4) .
N4 C36 1.114(9) .
C1 C2 1.330(9) .
C1 H1 0.9500 .
C3 C3 1.461(13) 2_655
C4 C5 1.525(13) .
C4 H4A 0.9900 .
C4 H4B 0.9900 .
C5 H5A 0.9900 .
C5 H5B 0.9900 .
C6 C7 1.456(11) .
C6 H6A 0.9900 .
C6 H6B 0.9900 .
C7 H7A 0.9900 .
C7 H7B 0.9900 .
C8 C9 1.468(11) .
C8 H8A 0.9900 .
C8 H8B 0.9900 .
C9 H9A 0.9900 .
C9 H9B 0.9900 .
C10 C11 1.490(11) .
C10 H10A 0.9900 .
C10 H10B 0.9900 .
C11 H11 0.9500 .
C12 C13 1.477(9) .
C12 H12 0.9500 .
C13 C15 1.333(9) .
C14 C14 1.376(13) 2_655
C15 H15 0.9500 .
C16 C17 1.380(7) .
C16 H16 0.9500 .
C17 C18 1.395(7) .
C17 H17 0.9500 .
C18 C19 1.392(7) .
C18 C18 1.498(9) 2_655
C19 C20 1.368(7) .
C19 H19 0.9500 .
C20 H20 0.9500 .
C21 C22 1.515(7) .
C21 H21A 0.9900 .
C21 H21B 0.9900 .
C22 C23 1.382(8) .
C22 C27 1.402(8) .
C23 C24 1.392(8) .
C23 H23 0.9500 .
C24 C25 1.381(8) .
C24 H24 0.9500 .
C25 C26 1.390(8) .
C25 C28 1.511(7) .
C26 C27 1.380(8) .
C26 H26 0.9500 .
C27 H27 0.9500 .
C28 H28A 0.9900 .
C28 H28B 0.9900 .
C29 C30 1.368(7) .
C29 H29 0.9500 .
C30 C31 1.408(7) .
C30 H30 0.9500 .
C31 C32 1.397(7) .
C31 C31 1.486(9) 2_655
C32 C33 1.377(7) .
C32 H32 0.9500 .
C33 H33 0.9500 .
C34 C35 1.50(6) .
C34A C35A 1.59(13) .
C35 H35A 0.9800 .
C35 H35B 0.9800 .
C35 H35C 0.9800 .
C35A H35D 0.9800 .
C35A H35E 0.9800 .
C35A H35F 0.9800 .
C36 C37 1.457(12) .
C37 H37A 0.9800 .
C37 H37B 0.9800 .
C37 H37C 0.9800 .

loop_
_geom_torsion_atom_site_label_1
_geom_torsion_atom_site_label_2
_geom_torsion_atom_site_label_3
_geom_torsion_atom_site_label_4
_geom_torsion
_geom_torsion_site_symmetry_1
_geom_torsion_site_symmetry_4
C3 S1 C1 C2 -5.2(5) . .
S1 C1 C2 S3 164.0(3) . .
S1 C1 C2 S2 -1.2(7) . .
C4 S3 C2 C1 128.7(6) . .
C4 S3 C2 S2 -67.0(5) . .
C3 S2 C2 C1 6.7(5) . .
C3 S2 C2 S3 -158.7(3) . .
C1 S1 C3 C3 -173.5(2) . 2_655
C1 S1 C3 S2 9.9(3) . .
C2 S2 C3 C3 172.66(19) . 2_655
C2 S2 C3 S1 -10.5(3) . .
C2 S3 C4 C5 83.9(6) . .
C6 O10 C5 C4 156.5(6) . .
S3 C4 C5 O10 -70.5(6) . .
C5 O10 C6 C7 69.4(9) . .
C8 O11 C7 C6 166.7(7) . .
O10 C6 C7 O11 65.3(10) . .
C7 O11 C8 C9 172.7(7) . .
C10 O12 C9 C8 159.1(6) . .
O11 C8 C9 O12 63.9(8) . .
C9 O12 C10 C11 -170.9(6) . .
C12 O13 C11 C10 -179.4(6) . .
O12 C10 C11 O13 -65.2(8) . .
C11 O13 C12 C13 177.3(6) . .
O13 C12 C13 C15 164.3(6) . .
O13 C12 C13 S5 -20.0(7) . .
C14 S5 C13 C15 -2.3(5) . .
C14 S5 C13 C12 -178.5(5) . .
C13 S5 C14 C14 -173.5(2) . 2_655
C13 S5 C14 S4 4.7(3) . .
C15 S4 C14 C14 173.1(2) . 2_655
C15 S4 C14 S5 -5.2(4) . .
C12 C13 C15 S4 174.7(5) . .
S5 C13 C15 S4 -1.1(7) . .
C14 S4 C15 C13 3.7(5) . .
C20 N1 C16 C17 1.5(7) . .
C21 N1 C16 C17 -170.7(4) . .
N1 C16 C17 C18 1.2(7) . .
C16 C17 C18 C19 -3.3(7) . .
C16 C17 C18 C18 174.0(3) . 2_655
C17 C18 C19 C20 2.8(7) . .
C18 C18 C19 C20 -174.5(3) 2_655 .
C16 N1 C20 C19 -2.0(7) . .
C21 N1 C20 C19 170.2(4) . .
C18 C19 C20 N1 -0.2(8) . .
C16 N1 C21 C22 86.7(6) . .
C20 N1 C21 C22 -85.6(6) . .
N1 C21 C22 C23 -93.4(6) . .
N1 C21 C22 C27 81.8(6) . .
C27 C22 C23 C24 -0.5(8) . .
C21 C22 C23 C24 174.7(5) . .
C22 C23 C24 C25 0.1(8) . .
C23 C24 C25 C26 1.1(8) . .
C23 C24 C25 C28 -173.8(5) . .
C24 C25 C26 C27 -1.8(8) . .
C28 C25 C26 C27 173.1(5) . .
C25 C26 C27 C22 1.4(8) . .
C23 C22 C27 C26 -0.2(8) . .
C21 C22 C27 C26 -175.5(5) . .
C33 N2 C28 C25 -82.5(5) . .
C29 N2 C28 C25 90.5(5) . .
C24 C25 C28 N2 93.3(5) . .
C26 C25 C28 N2 -81.5(6) . .
C33 N2 C29 C30 1.8(7) . .
C28 N2 C29 C30 -171.1(4) . .
N2 C29 C30 C31 -0.2(7) . .
C29 C30 C31 C32 -2.0(7) . .
C29 C30 C31 C31 174.8(3) . 2_655
C30 C31 C32 C33 2.6(6) . .
C31 C31 C32 C33 -174.1(3) 2_655 .
C29 N2 C33 C32 -1.2(7) . .
C28 N2 C33 C32 171.8(4) . .
C31 C32 C33 N2 -1.1(7) . .
